data_1548447
loop_
_publ_author_name
'Huo, Hui-Xia'
'Zhu, Zhi-Xiang'
'Song, Yue-Lin'
'Shi, She-Po'
'Sun, Jing'
'Sun, Hui'
'Zhao, Yun-Fang'
'Zheng, Jiao'
'Ferreira, Daneel'
'Zjawiony, Jordan K.'
'Tu, Peng-Fei'
'Li, Jun'

_publ_section_title
;
 Anti-inflammatory Dimeric 2-(2-Phenylethyl)chromones from the Resinous
 Wood of Aquilaria sinensis.
;
_journal_name_full 'Journal of natural products'
_journal_paper_doi 10.1021/acs.jnatprod.7b00919
_journal_year 2017
_chemical_formula_moiety 'C34 H28 O7, C H4 O'
_chemical_formula_sum 'C35 H32 O8'
_chemical_formula_weight 580.61
_chemical_name_systematic
;
 ? 
;
_space_group_crystal_system triclinic
_space_group_IT_number 2
_space_group_name_Hall '-P 1'
_space_group_name_H-M_alt 'P -1'
_symmetry_space_group_name_Hall '-P 1'
_symmetry_space_group_name_H-M 'P -1'
_atom_sites_solution_hydrogens geom
_atom_sites_solution_primary direct
_atom_sites_solution_secondary difmap
_audit_creation_date 2016-03-10
_audit_creation_method
;
  Olex2 1.1
  (compiled 2011.02.15 svn.r1672, GUI svn.r3494)
;
_cell_angle_alpha 110.146(4)
_cell_angle_beta 98.926(4)
_cell_angle_gamma 99.616(4)
_cell_formula_units_Z 2
_cell_length_a 9.6731(4)
_cell_length_b 11.8776(6)
_cell_length_c 13.3871(6)
_cell_measurement_reflns_used 7417
_cell_measurement_temperature 107.2
_cell_measurement_theta_max 70.8408
_cell_measurement_theta_min 3.6105
_cell_volume 1385.60(12)
_computing_cell_refinement
;
CrysAlisPro, Agilent Technologies,
Version 1.171.35.11 (release 16-05-2011 CrysAlis171 .NET)
(compiled May 16 2011,17:55:39)
;
_computing_data_collection
;
CrysAlisPro, Agilent Technologies,
Version 1.171.35.11 (release 16-05-2011 CrysAlis171 .NET)
(compiled May 16 2011,17:55:39)
;
_computing_data_reduction
;
CrysAlisPro, Agilent Technologies,
Version 1.171.35.11 (release 16-05-2011 CrysAlis171 .NET)
(compiled May 16 2011,17:55:39)
;
_computing_molecular_graphics
;
O. V. Dolomanov, L. J. Bourhis, R. J. Gildea, J. A. K. Howard and H. Puschmann,
OLEX2: a complete structure solution, refinement and analysis program.
J. Appl. Cryst. (2009). 42, 339-341.
;
_computing_publication_material
;
O. V. Dolomanov, L. J. Bourhis, R. J. Gildea, J. A. K. Howard and H. Puschmann,
OLEX2: a complete structure solution, refinement and analysis program.
J. Appl. Cryst. (2009). 42, 339-341.
;
_computing_structure_refinement 'SHELXL-97 (Sheldrick, 1997)'
_computing_structure_solution 'A short history of SHELX (Sheldrick, 2007)/Bruker'
_diffrn_ambient_temperature 107.2
_diffrn_detector_area_resol_mean 16.0971
_diffrn_measured_fraction_theta_full 0.983
_diffrn_measured_fraction_theta_max 0.983
_diffrn_measurement_details
;
#__ type_ start__ end____ width___ exp.time_
  1 omega  -53.00   34.00   1.0000    1.5000
omega____ theta____ kappa____ phi______ frames
    -      -33.5000   45.0000 -150.0000 87

#__ type_ start__ end____ width___ exp.time_
  2 omega  -47.00   -5.00   1.0000    1.5000
omega____ theta____ kappa____ phi______ frames
    -      -33.5000  -77.0000    0.0000 42

#__ type_ start__ end____ width___ exp.time_
  3 omega -101.00  -76.00   1.0000    1.5000
omega____ theta____ kappa____ phi______ frames
    -      -33.5000  -54.0000  108.0000 25

#__ type_ start__ end____ width___ exp.time_
  4 omega  -77.00  -12.00   1.0000    1.5000
omega____ theta____ kappa____ phi______ frames
    -      -33.5000  111.0000   60.0000 65

#__ type_ start__ end____ width___ exp.time_
  5 omega -102.00  -75.00   1.0000    1.5000
omega____ theta____ kappa____ phi______ frames
    -      -33.5000  -77.0000    0.0000 27

#__ type_ start__ end____ width___ exp.time_
  6 omega  -95.00  -56.00   1.0000    1.5000
omega____ theta____ kappa____ phi______ frames
    -      -33.5000  -45.0000 -150.0000 39

#__ type_ start__ end____ width___ exp.time_
  7 omega  -54.00  -16.00   1.0000    1.5000
omega____ theta____ kappa____ phi______ frames
    -      -33.5000  -45.0000 -150.0000 38

#__ type_ start__ end____ width___ exp.time_
  8 omega  -55.00  -16.00   1.0000    1.5000
omega____ theta____ kappa____ phi______ frames
    -      -33.5000  -54.0000  108.0000 39

#__ type_ start__ end____ width___ exp.time_
  9 omega  -53.00   33.00   1.0000    1.5000
omega____ theta____ kappa____ phi______ frames
    -      -33.5000   45.0000   30.0000 86

#__ type_ start__ end____ width___ exp.time_
 10 omega  -80.00   15.00   1.0000    1.5000
omega____ theta____ kappa____ phi______ frames
    -      -33.5000  111.0000 -120.0000 95

#__ type_ start__ end____ width___ exp.time_
 11 omega    3.00   28.00   1.0000    1.5000
omega____ theta____ kappa____ phi______ frames
    -       34.7391   83.0000   19.0000 25

#__ type_ start__ end____ width___ exp.time_
 12 omega    1.00   26.00   1.0000    1.5000
omega____ theta____ kappa____ phi______ frames
    -       40.0000   97.0000  114.0000 25

#__ type_ start__ end____ width___ exp.time_
 13 omega    2.00   27.00   1.0000    1.5000
omega____ theta____ kappa____ phi______ frames
    -       40.0000   94.0000 -179.0000 25

#__ type_ start__ end____ width___ exp.time_
 14 omega   13.00   38.00   1.0000    1.5000
omega____ theta____ kappa____ phi______ frames
    -       48.0000   88.0000  -79.0000 25

#__ type_ start__ end____ width___ exp.time_
 15 omega   20.00   45.00   1.0000    1.5000
omega____ theta____ kappa____ phi______ frames
    -       52.0000   83.0000   96.0000 25

#__ type_ start__ end____ width___ exp.time_
 16 omega   20.00   45.00   1.0000    1.5000
omega____ theta____ kappa____ phi______ frames
    -       52.0000   84.0000  -47.0000 25

#__ type_ start__ end____ width___ exp.time_
 17 omega   20.00   45.00   1.0000    1.5000
omega____ theta____ kappa____ phi______ frames
    -       52.0000   84.0000   56.0000 25

#__ type_ start__ end____ width___ exp.time_
 18 omega   20.00   45.00   1.0000    1.5000
omega____ theta____ kappa____ phi______ frames
    -       52.0000   84.0000  151.0000 25

#__ type_ start__ end____ width___ exp.time_
 19 omega   20.00   45.00   1.0000    1.5000
omega____ theta____ kappa____ phi______ frames
    -       52.0000   84.0000 -161.0000 25

#__ type_ start__ end____ width___ exp.time_
 20 omega   20.00   45.00   1.0000    1.5000
omega____ theta____ kappa____ phi______ frames
    -       52.0000   84.0000    9.0000 25

#__ type_ start__ end____ width___ exp.time_
 21 omega   87.00  114.00   1.0000    1.5000
omega____ theta____ kappa____ phi______ frames
    -       56.0000   69.0000 -119.0000 27

#__ type_ start__ end____ width___ exp.time_
 22 omega   35.00   65.00   1.0000    1.5000
omega____ theta____ kappa____ phi______ frames
    -       56.0000   69.0000 -119.0000 30

#__ type_ start__ end____ width___ exp.time_
 23 omega   32.00   74.00   1.0000    1.5000
omega____ theta____ kappa____ phi______ frames
    -       56.0000   69.0000 -162.0000 42

#__ type_ start__ end____ width___ exp.time_
 24 omega   94.00  128.00   1.0000    1.5000
omega____ theta____ kappa____ phi______ frames
    -       60.0000   74.0000  -97.0000 34

#__ type_ start__ end____ width___ exp.time_
 25 omega   34.00   76.00   1.0000    1.5000
omega____ theta____ kappa____ phi______ frames
    -       60.0000   74.0000  -97.0000 42

#__ type_ start__ end____ width___ exp.time_
 26 omega   44.00   93.00   1.0000    1.5000
omega____ theta____ kappa____ phi______ frames
    -       60.0000   67.0000  149.0000 49

#__ type_ start__ end____ width___ exp.time_
 27 omega   36.00  107.00   1.0000    1.5000
omega____ theta____ kappa____ phi______ frames
    -       60.0000   72.0000  -39.0000 71

#__ type_ start__ end____ width___ exp.time_
 28 omega   34.00  128.00   1.0000    1.5000
omega____ theta____ kappa____ phi______ frames
    -       60.0000   72.0000   41.0000 94

#__ type_ start__ end____ width___ exp.time_
 29 omega   31.00   61.00   1.0000    1.5000
omega____ theta____ kappa____ phi______ frames
    -       60.0000   77.0000  122.0000 30

#__ type_ start__ end____ width___ exp.time_
 30 omega   79.00  162.00   1.0000    3.0000
omega____ theta____ kappa____ phi______ frames
    -      108.0000   77.0000  -90.0000 83

#__ type_ start__ end____ width___ exp.time_
 31 omega   46.00  114.00   1.0000    3.0000
omega____ theta____ kappa____ phi______ frames
    -      108.0000 -128.0000  -80.0000 68

#__ type_ start__ end____ width___ exp.time_
 32 omega   79.00  170.00   1.0000    3.0000
omega____ theta____ kappa____ phi______ frames
    -      108.0000   77.0000  150.0000 91

#__ type_ start__ end____ width___ exp.time_
 33 omega  139.00  177.00   1.0000    3.0000
omega____ theta____ kappa____ phi______ frames
    -      108.0000   77.0000  -30.0000 38

#__ type_ start__ end____ width___ exp.time_
 34 omega   64.00  116.00   1.0000    3.0000
omega____ theta____ kappa____ phi______ frames
    -      108.0000 -113.0000  -14.0000 52

#__ type_ start__ end____ width___ exp.time_
 35 omega   79.00  136.00   1.0000    3.0000
omega____ theta____ kappa____ phi______ frames
    -      108.0000   77.0000  -30.0000 57

#__ type_ start__ end____ width___ exp.time_
 36 omega   95.00  136.00   1.0000    3.0000
omega____ theta____ kappa____ phi______ frames
    -      108.0000  -77.0000  -90.0000 41

#__ type_ start__ end____ width___ exp.time_
 37 omega   40.00   73.00   1.0000    3.0000
omega____ theta____ kappa____ phi______ frames
    -      108.0000  -77.0000  -90.0000 33

#__ type_ start__ end____ width___ exp.time_
 38 omega   79.00  149.00   1.0000    3.0000
omega____ theta____ kappa____ phi______ frames
    -      108.0000   77.0000    0.0000 70

#__ type_ start__ end____ width___ exp.time_
 39 omega   79.00  177.00   1.0000    3.0000
omega____ theta____ kappa____ phi______ frames
    -      108.0000   77.0000   90.0000 98

#__ type_ start__ end____ width___ exp.time_
 40 omega   79.00  176.00   1.0000    3.0000
omega____ theta____ kappa____ phi______ frames
    -      108.0000   77.0000 -180.0000 97

#__ type_ start__ end____ width___ exp.time_
 41 omega   79.00  170.00   1.0000    3.0000
omega____ theta____ kappa____ phi______ frames
    -      108.0000   77.0000   30.0000 91

#__ type_ start__ end____ width___ exp.time_
 42 omega   41.00  106.00   1.0000    3.0000
omega____ theta____ kappa____ phi______ frames
    -      108.0000  -77.0000  120.0000 65

#__ type_ start__ end____ width___ exp.time_
 43 omega   79.00  175.00   1.0000    3.0000
omega____ theta____ kappa____ phi______ frames
    -      108.0000   77.0000  -60.0000 96

#__ type_ start__ end____ width___ exp.time_
 44 omega   79.00  167.00   1.0000    3.0000
omega____ theta____ kappa____ phi______ frames
    -      108.0000   77.0000  120.0000 88

#__ type_ start__ end____ width___ exp.time_
 45 omega   79.00  170.00   1.0000    3.0000
omega____ theta____ kappa____ phi______ frames
    -      108.0000   77.0000 -120.0000 91

#__ type_ start__ end____ width___ exp.time_
 46 omega   79.00  159.00   1.0000    3.0000
omega____ theta____ kappa____ phi______ frames
    -      108.0000   77.0000   60.0000 80

#__ type_ start__ end____ width___ exp.time_
 47 omega   79.00  158.00   1.0000    3.0000
omega____ theta____ kappa____ phi______ frames
    -      108.0000   77.0000 -150.0000 79

#__ type_ start__ end____ width___ exp.time_
 48 omega   42.00  107.00   1.0000    3.0000
omega____ theta____ kappa____ phi______ frames
    -      108.0000 -105.0000  102.0000 65
;
_diffrn_measurement_device_type 'Xcalibur, Eos, Gemini'
_diffrn_measurement_method '\w scans'
_diffrn_orient_matrix_UB_11 -0.0923129000
_diffrn_orient_matrix_UB_12 0.0953919000
_diffrn_orient_matrix_UB_13 0.0286942000
_diffrn_orient_matrix_UB_21 0.0084464000
_diffrn_orient_matrix_UB_22 0.0206676000
_diffrn_orient_matrix_UB_23 -0.1065775000
_diffrn_orient_matrix_UB_31 -0.1376734000
_diffrn_orient_matrix_UB_32 -0.1034589000
_diffrn_orient_matrix_UB_33 -0.0606696000
_diffrn_radiation_monochromator graphite
_diffrn_radiation_type 'Cu K\a'
_diffrn_radiation_wavelength 1.5418
_diffrn_reflns_av_R_equivalents 0.0324
_diffrn_reflns_av_unetI/netI 0.0285
_diffrn_reflns_limit_h_max 11
_diffrn_reflns_limit_h_min -11
_diffrn_reflns_limit_k_max 14
_diffrn_reflns_limit_k_min -14
_diffrn_reflns_limit_l_max 16
_diffrn_reflns_limit_l_min -16
_diffrn_reflns_number 17394
_diffrn_reflns_theta_full 70.98
_diffrn_reflns_theta_max 70.98
_diffrn_reflns_theta_min 3.61
_diffrn_source 'Enhance (Cu) X-ray Source'
_exptl_absorpt_coefficient_mu 0.808
_exptl_absorpt_correction_T_max 1.00000
_exptl_absorpt_correction_T_min 0.63719
_exptl_absorpt_correction_type multi-scan
_exptl_absorpt_process_details
;
CrysAlisPro, Agilent Technologies,
Version 1.171.35.11 (release 16-05-2011 CrysAlis171 .NET)
(compiled May 16 2011,17:55:39)
Empirical absorption correction using spherical harmonics,
 implemented in SCALE3 ABSPACK scaling algorithm.
;
_exptl_crystal_density_diffrn 1.392
_exptl_crystal_density_method 'not measured'
_exptl_crystal_F_000 612
_exptl_crystal_size_max 0.20
_exptl_crystal_size_mid 0.17
_exptl_crystal_size_min 0.07
_refine_diff_density_max 0.321
_refine_diff_density_min -0.239
_refine_diff_density_rms 0.048
_refine_ls_extinction_method none
_refine_ls_goodness_of_fit_ref 1.047
_refine_ls_hydrogen_treatment mixed
_refine_ls_matrix_type full
_refine_ls_number_parameters 392
_refine_ls_number_reflns 5259
_refine_ls_number_restraints 0
_refine_ls_restrained_S_all 1.047
_refine_ls_R_factor_all 0.0444
_refine_ls_R_factor_gt 0.0390
_refine_ls_shift/su_max 0.001
_refine_ls_shift/su_mean 0.000
_refine_ls_structure_factor_coef Fsqd
_refine_ls_weighting_details 'calc w=1/[\s^2^(Fo^2^)+(0.0574P)^2^+0.4261P] where P=(Fo^2^+2Fc^2^)/3'
_refine_ls_weighting_scheme calc
_refine_ls_wR_factor_gt 0.1020
_refine_ls_wR_factor_ref 0.1064
_reflns_number_gt 4608
_reflns_number_total 5259
_reflns_threshold_expression >2sigma(I)
_cod_data_source_file np7b00919_si_002.cif
_cod_data_source_block exp_3891
_cod_original_cell_volume 1385.60(11)
_cod_database_code 1548447
_reflns_odcompleteness_completeness 99.96
_reflns_odcompleteness_iscentric 1
_reflns_odcompleteness_theta 66.97

loop_
_space_group_symop_id
_space_group_symop_operation_xyz
1 'x, y, z'
2 '-x, -y, -z'

loop_
_atom_site_label
_atom_site_type_symbol
_atom_site_fract_x
_atom_site_fract_y
_atom_site_fract_z
_atom_site_U_iso_or_equiv
_atom_site_adp_type
_atom_site_occupancy
_atom_site_symmetry_multiplicity
_atom_site_calc_flag
_atom_site_refinement_flags
O1 O 0.91729(10) 0.85445(8) 0.34604(8) 0.0168(2) Uani 1 1 d .
O6 O 0.93762(10) 1.49629(9) 0.72501(8) 0.0178(2) Uani 1 1 d .
O3 O 0.62284(11) 1.16239(9) 0.58733(8) 0.0190(2) Uani 1 1 d .
O4 O 0.59067(11) 1.38333(9) 0.45169(8) 0.0200(2) Uani 1 1 d .
H4 H 0.5049 1.3826 0.4369 0.030 Uiso 1 1 calc R
O2 O 0.82974(12) 1.12081(9) 0.23727(8) 0.0221(2) Uani 1 1 d .
O8 O 1.29621(11) 1.32591(9) 0.38179(8) 0.0232(2) Uani 1 1 d .
H8 H 1.2300 1.3343 0.4131 0.035 Uiso 1 1 calc R
O5 O 0.63516(11) 1.48918(9) 0.69329(8) 0.0224(2) Uani 1 1 d .
H5 H 0.6495 1.5256 0.6524 0.034 Uiso 1 1 calc R
O7 O 1.05314(11) 1.31435(9) 0.44622(8) 0.0207(2) Uani 1 1 d .
C13 C 0.84688(14) 0.93797(12) 0.40268(11) 0.0156(3) Uani 1 1 d .
C10 C 0.94486(15) 0.96013(13) 0.22676(11) 0.0179(3) Uani 1 1 d .
H10 H 0.9833 0.9673 0.1691 0.021 Uiso 1 1 calc R
C24 C 1.01800(15) 1.37381(12) 0.53097(11) 0.0163(3) Uani 1 1 d .
C17 C 0.76027(14) 1.12430(12) 0.44665(11) 0.0151(3) Uani 1 1 d .
C12 C 0.82828(14) 1.04093(12) 0.37914(11) 0.0154(3) Uani 1 1 d .
C14 C 0.79372(15) 0.91094(12) 0.48510(11) 0.0172(3) Uani 1 1 d .
H14 H 0.8102 0.8430 0.5004 0.021 Uiso 1 1 calc R
C15 C 0.71652(15) 0.98649(13) 0.54327(11) 0.0175(3) Uani 1 1 d .
H15 H 0.6756 0.9674 0.5956 0.021 Uiso 1 1 calc R
C22 C 0.83834(15) 1.40792(12) 0.63777(11) 0.0162(3) Uani 1 1 d .
C25 C 1.11781(15) 1.47053(13) 0.62396(11) 0.0183(3) Uani 1 1 d .
H25 H 1.2130 1.4940 0.6204 0.022 Uiso 1 1 calc R
C18 C 0.75519(14) 1.25116(12) 0.44591(11) 0.0153(3) Uani 1 1 d .
H18 H 0.7718 1.2557 0.3769 0.018 Uiso 1 1 calc R
C16 C 0.69988(14) 1.09228(12) 0.52325(11) 0.0163(3) Uani 1 1 d .
C6 C 1.19260(16) 0.85124(13) 0.10335(11) 0.0196(3) Uani 1 1 d .
C21 C 0.69312(15) 1.38427(13) 0.66470(11) 0.0176(3) Uani 1 1 d .
H21 H 0.7079 1.3625 0.7292 0.021 Uiso 1 1 calc R
C9 C 0.96323(14) 0.86703(13) 0.25865(11) 0.0166(3) Uani 1 1 d .
C26 C 1.07612(15) 1.52762(12) 0.71587(11) 0.0176(3) Uani 1 1 d .
C23 C 0.86961(15) 1.34800(12) 0.54170(11) 0.0154(3) Uani 1 1 d .
C8 C 1.02674(16) 0.76150(13) 0.20549(12) 0.0198(3) Uani 1 1 d .
H8A H 0.9591 0.6853 0.1933 0.024 Uiso 1 1 calc R
H8B H 1.1136 0.7671 0.2560 0.024 Uiso 1 1 calc R
C5 C 1.18361(18) 0.91552(14) 0.03417(12) 0.0244(3) Uani 1 1 d .
H5A H 1.0975 0.8995 -0.0158 0.029 Uiso 1 1 calc R
C11 C 0.86746(15) 1.04984(12) 0.27878(11) 0.0162(3) Uani 1 1 d .
C20 C 0.59114(15) 1.27075(12) 0.57132(11) 0.0176(3) Uani 1 1 d .
H20 H 0.4918 1.2725 0.5775 0.021 Uiso 1 1 calc R
C19 C 0.60533(15) 1.26927(13) 0.45869(11) 0.0175(3) Uani 1 1 d .
H19 H 0.5315 1.2013 0.4015 0.021 Uiso 1 1 calc R
C27 C 1.16616(16) 1.62998(13) 0.81846(12) 0.0216(3) Uani 1 1 d .
H27A H 1.1206 1.6313 0.8783 0.026 Uiso 1 1 calc R
H27B H 1.1681 1.7079 0.8097 0.026 Uiso 1 1 calc R
C34 C 1.36659(16) 1.40530(14) 0.80223(13) 0.0251(3) Uani 1 1 d .
H34 H 1.3829 1.4065 0.7359 0.030 Uiso 1 1 calc R
C29 C 1.33184(15) 1.50662(13) 0.87519(12) 0.0206(3) Uani 1 1 d .
C30 C 1.30775(16) 1.50232(15) 0.97388(13) 0.0250(3) Uani 1 1 d .
H30 H 1.2845 1.5692 1.0234 0.030 Uiso 1 1 calc R
C28 C 1.32212(16) 1.61962(14) 0.84927(12) 0.0228(3) Uani 1 1 d .
H28A H 1.3677 1.6170 0.7892 0.027 Uiso 1 1 calc R
H28B H 1.3749 1.6927 0.9124 0.027 Uiso 1 1 calc R
C7 C 1.06462(16) 0.75344(13) 0.09653(11) 0.0205(3) Uani 1 1 d .
H7A H 1.0836 0.6730 0.0620 0.025 Uiso 1 1 calc R
H7B H 0.9810 0.7583 0.0492 0.025 Uiso 1 1 calc R
C1 C 1.32412(17) 0.87620(14) 0.17609(12) 0.0224(3) Uani 1 1 d .
H1 H 1.3332 0.8329 0.2220 0.027 Uiso 1 1 calc R
C4 C 1.3015(2) 1.00333(15) 0.03866(13) 0.0302(4) Uani 1 1 d .
H4A H 1.2937 1.0453 -0.0084 0.036 Uiso 1 1 calc R
C35 C 1.24261(19) 1.23183(15) 0.27449(13) 0.0298(4) Uani 1 1 d .
H35A H 1.3087 1.2406 0.2296 0.045 Uiso 1 1 calc R
H35B H 1.1504 1.2397 0.2429 0.045 Uiso 1 1 calc R
H35C H 1.2328 1.1521 0.2791 0.045 Uiso 1 1 calc R
C3 C 1.43051(18) 1.02880(15) 0.11269(13) 0.0294(4) Uani 1 1 d .
H3 H 1.5089 1.0885 0.1164 0.035 Uiso 1 1 calc R
C33 C 1.37701(18) 1.30297(15) 0.82741(15) 0.0331(4) Uani 1 1 d .
H33 H 1.4006 1.2361 0.7782 0.040 Uiso 1 1 calc R
C2 C 1.44160(17) 0.96440(15) 0.18116(13) 0.0267(3) Uani 1 1 d .
H2 H 1.5281 0.9804 0.2307 0.032 Uiso 1 1 calc R
C31 C 1.31797(17) 1.39980(17) 0.99942(14) 0.0322(4) Uani 1 1 d .
H31 H 1.3018 1.3982 1.0657 0.039 Uiso 1 1 calc R
C32 C 1.35239(18) 1.29980(16) 0.92575(16) 0.0360(4) Uani 1 1 d .
H32 H 1.3589 1.2307 0.9423 0.043 Uiso 1 1 calc R

loop_
_atom_site_aniso_label
_atom_site_aniso_U_11
_atom_site_aniso_U_22
_atom_site_aniso_U_33
_atom_site_aniso_U_23
_atom_site_aniso_U_13
_atom_site_aniso_U_12
O1 0.0178(5) 0.0160(5) 0.0180(5) 0.0073(4) 0.0053(4) 0.0047(4)
O6 0.0183(5) 0.0169(5) 0.0176(5) 0.0057(4) 0.0044(4) 0.0038(4)
O3 0.0215(5) 0.0177(5) 0.0224(5) 0.0097(4) 0.0108(4) 0.0067(4)
O4 0.0157(5) 0.0207(5) 0.0276(5) 0.0128(4) 0.0045(4) 0.0070(4)
O2 0.0298(6) 0.0222(5) 0.0188(5) 0.0107(4) 0.0072(4) 0.0103(4)
O8 0.0172(5) 0.0240(5) 0.0271(5) 0.0065(4) 0.0093(4) 0.0046(4)
O5 0.0252(6) 0.0192(5) 0.0279(5) 0.0099(4) 0.0133(4) 0.0100(4)
O7 0.0173(5) 0.0232(5) 0.0213(5) 0.0066(4) 0.0079(4) 0.0050(4)
C13 0.0126(6) 0.0156(6) 0.0153(6) 0.0036(5) 0.0006(5) 0.0020(5)
C10 0.0174(7) 0.0183(7) 0.0171(6) 0.0062(5) 0.0043(5) 0.0027(5)
C24 0.0180(7) 0.0153(6) 0.0197(7) 0.0103(5) 0.0057(5) 0.0058(5)
C17 0.0122(6) 0.0162(6) 0.0155(6) 0.0064(5) -0.0001(5) 0.0015(5)
C12 0.0112(6) 0.0157(6) 0.0166(6) 0.0058(5) 0.0005(5) -0.0002(5)
C14 0.0183(7) 0.0142(6) 0.0188(7) 0.0075(5) 0.0021(5) 0.0024(5)
C15 0.0166(7) 0.0185(7) 0.0173(6) 0.0080(5) 0.0041(5) 0.0008(5)
C22 0.0170(7) 0.0144(6) 0.0186(7) 0.0086(5) 0.0026(5) 0.0039(5)
C25 0.0150(7) 0.0186(7) 0.0232(7) 0.0105(6) 0.0044(5) 0.0037(5)
C18 0.0154(7) 0.0161(6) 0.0161(6) 0.0075(5) 0.0045(5) 0.0040(5)
C16 0.0134(7) 0.0165(7) 0.0161(6) 0.0043(5) 0.0016(5) 0.0017(5)
C6 0.0229(7) 0.0188(7) 0.0174(7) 0.0041(5) 0.0088(6) 0.0077(6)
C21 0.0189(7) 0.0178(7) 0.0194(7) 0.0086(5) 0.0077(5) 0.0062(5)
C9 0.0132(7) 0.0174(7) 0.0166(6) 0.0052(5) 0.0027(5) 0.0004(5)
C26 0.0170(7) 0.0154(6) 0.0218(7) 0.0099(6) 0.0019(5) 0.0033(5)
C23 0.0162(7) 0.0139(6) 0.0188(7) 0.0091(5) 0.0043(5) 0.0045(5)
C8 0.0203(7) 0.0183(7) 0.0229(7) 0.0088(6) 0.0067(6) 0.0061(6)
C5 0.0288(8) 0.0269(8) 0.0183(7) 0.0079(6) 0.0065(6) 0.0088(6)
C11 0.0151(7) 0.0151(6) 0.0161(6) 0.0051(5) 0.0015(5) 0.0010(5)
C20 0.0146(7) 0.0175(7) 0.0245(7) 0.0100(6) 0.0078(5) 0.0062(5)
C19 0.0153(7) 0.0166(7) 0.0209(7) 0.0077(5) 0.0035(5) 0.0035(5)
C27 0.0238(8) 0.0168(7) 0.0218(7) 0.0063(6) 0.0021(6) 0.0038(6)
C34 0.0158(7) 0.0272(8) 0.0251(8) 0.0049(6) -0.0012(6) 0.0025(6)
C29 0.0123(7) 0.0212(7) 0.0234(7) 0.0071(6) -0.0016(5) -0.0008(5)
C30 0.0169(7) 0.0307(8) 0.0250(8) 0.0101(6) 0.0016(6) 0.0030(6)
C28 0.0195(7) 0.0214(7) 0.0223(7) 0.0068(6) -0.0001(6) -0.0013(6)
C7 0.0211(7) 0.0195(7) 0.0202(7) 0.0053(6) 0.0062(6) 0.0063(6)
C1 0.0242(8) 0.0251(8) 0.0208(7) 0.0096(6) 0.0075(6) 0.0089(6)
C4 0.0427(10) 0.0274(8) 0.0251(8) 0.0129(7) 0.0151(7) 0.0078(7)
C35 0.0326(9) 0.0231(8) 0.0296(8) 0.0045(7) 0.0104(7) 0.0050(7)
C3 0.0316(9) 0.0234(8) 0.0310(8) 0.0053(7) 0.0179(7) 0.0016(7)
C33 0.0211(8) 0.0229(8) 0.0421(10) 0.0038(7) -0.0087(7) 0.0037(6)
C2 0.0223(8) 0.0291(8) 0.0245(8) 0.0041(6) 0.0067(6) 0.0071(6)
C31 0.0193(8) 0.0421(10) 0.0361(9) 0.0243(8) -0.0026(7) -0.0021(7)
C32 0.0231(8) 0.0272(8) 0.0532(11) 0.0222(8) -0.0109(7) -0.0027(7)

loop_
_atom_type_symbol
_atom_type_description
_atom_type_scat_dispersion_real
_atom_type_scat_dispersion_imag
_atom_type_scat_source
C C 0.0181 0.0091 'International Tables Vol C Tables 4.2.6.8 and 6.1.1.4'
H H 0.0000 0.0000 'International Tables Vol C Tables 4.2.6.8 and 6.1.1.4'
O O 0.0492 0.0322 'International Tables Vol C Tables 4.2.6.8 and 6.1.1.4'

loop_
_geom_angle_atom_site_label_1
_geom_angle_atom_site_label_2
_geom_angle_atom_site_label_3
_geom_angle
C9 O1 C13 119.25(10)
C22 O6 C26 119.26(11)
C16 O3 C20 120.62(10)
C19 O4 H4 109.5
C35 O8 H8 109.5
C21 O5 H5 109.5
O1 C13 C12 122.88(12)
O1 C13 C14 114.66(12)
C12 C13 C14 122.46(12)
C9 C10 H10 118.8
C9 C10 C11 122.49(13)
C11 C10 H10 118.8
O7 C24 C25 123.56(13)
O7 C24 C23 120.91(13)
C25 C24 C23 115.52(12)
C12 C17 C18 124.75(12)
C16 C17 C12 118.71(12)
C16 C17 C18 116.45(12)
C13 C12 C17 117.94(12)
C13 C12 C11 117.88(12)
C17 C12 C11 123.89(12)
C13 C14 H14 120.6
C15 C14 C13 118.86(12)
C15 C14 H14 120.6
C14 C15 H15 120.2
C14 C15 C16 119.68(12)
C16 C15 H15 120.2
O6 C22 C21 111.32(11)
C23 C22 O6 123.34(13)
C23 C22 C21 125.31(13)
C24 C25 H25 119.4
C26 C25 C24 121.30(13)
C26 C25 H25 119.4
C17 C18 H18 110.3
C17 C18 C23 108.87(10)
C17 C18 C19 106.82(11)
C23 C18 H18 110.3
C23 C18 C19 110.22(11)
C19 C18 H18 110.3
O3 C16 C17 123.28(12)
O3 C16 C15 114.85(12)
C17 C16 C15 121.85(12)
C5 C6 C7 120.78(13)
C5 C6 C1 117.98(14)
C1 C6 C7 121.20(13)
O5 C21 C22 113.23(11)
O5 C21 H21 106.7
O5 C21 C20 113.45(11)
C22 C21 H21 106.7
C22 C21 C20 109.64(11)
C20 C21 H21 106.7
O1 C9 C8 109.80(11)
C10 C9 O1 122.19(12)
C10 C9 C8 127.95(13)
O6 C26 C27 110.93(12)
C25 C26 O6 121.45(13)
C25 C26 C27 127.61(13)
C24 C23 C18 119.34(12)
C22 C23 C24 118.95(13)
C22 C23 C18 121.67(12)
C9 C8 H8A 108.3
C9 C8 H8B 108.3
C9 C8 C7 115.76(12)
H8A C8 H8B 107.4
C7 C8 H8A 108.3
C7 C8 H8B 108.3
C6 C5 H5A 119.5
C4 C5 C6 120.93(15)
C4 C5 H5A 119.5
O2 C11 C10 121.49(12)
O2 C11 C12 123.85(12)
C10 C11 C12 114.46(12)
O3 C20 C21 107.22(11)
O3 C20 H20 108.5
O3 C20 C19 111.95(11)
C21 C20 H20 108.5
C19 C20 C21 112.20(11)
C19 C20 H20 108.5
O4 C19 C18 109.53(11)
O4 C19 C20 109.90(11)
O4 C19 H19 110.0
C18 C19 C20 107.43(11)
C18 C19 H19 110.0
C20 C19 H19 110.0
C26 C27 H27A 108.7
C26 C27 H27B 108.7
C26 C27 C28 114.35(12)
H27A C27 H27B 107.6
C28 C27 H27A 108.7
C28 C27 H27B 108.7
C29 C34 H34 119.6
C33 C34 H34 119.6
C33 C34 C29 120.70(15)
C34 C29 C28 121.19(14)
C30 C29 C34 118.45(14)
C30 C29 C28 120.35(13)
C29 C30 H30 119.5
C31 C30 C29 121.03(15)
C31 C30 H30 119.5
C27 C28 H28A 109.0
C27 C28 H28B 109.0
C29 C28 C27 113.01(12)
C29 C28 H28A 109.0
C29 C28 H28B 109.0
H28A C28 H28B 107.8
C6 C7 C8 115.99(12)
C6 C7 H7A 108.3
C6 C7 H7B 108.3
C8 C7 H7A 108.3
C8 C7 H7B 108.3
H7A C7 H7B 107.4
C6 C1 H1 119.4
C2 C1 C6 121.13(14)
C2 C1 H1 119.4
C5 C4 H4A 119.8
C3 C4 C5 120.44(15)
C3 C4 H4A 119.8
O8 C35 H35A 109.5
O8 C35 H35B 109.5
O8 C35 H35C 109.5
H35A C35 H35B 109.5
H35A C35 H35C 109.5
H35B C35 H35C 109.5
C4 C3 H3 120.4
C4 C3 C2 119.27(15)
C2 C3 H3 120.4
C34 C33 H33 119.9
C34 C33 C32 120.24(16)
C32 C33 H33 119.9
C1 C2 H2 119.9
C3 C2 C1 120.23(15)
C3 C2 H2 119.9
C30 C31 H31 120.1
C32 C31 C30 119.71(16)
C32 C31 H31 120.1
C33 C32 C31 119.87(15)
C33 C32 H32 120.1
C31 C32 H32 120.1

loop_
_geom_bond_atom_site_label_1
_geom_bond_atom_site_label_2
_geom_bond_distance
O1 C13 1.3751(16)
O1 C9 1.3594(16)
O6 C22 1.3634(17)
O6 C26 1.3653(17)
O3 C16 1.3778(16)
O3 C20 1.4484(16)
O4 H4 0.8200
O4 C19 1.4183(16)
O2 C11 1.2308(17)
O8 H8 0.8200
O8 C35 1.4319(19)
O5 H5 0.8200
O5 C21 1.4089(16)
O7 C24 1.2447(17)
C13 C12 1.3959(19)
C13 C14 1.3964(19)
C10 H10 0.9300
C10 C9 1.3431(19)
C10 C11 1.4486(19)
C24 C25 1.440(2)
C24 C23 1.4568(19)
C17 C12 1.4197(18)
C17 C18 1.5191(18)
C17 C16 1.3849(19)
C12 C11 1.4841(18)
C14 H14 0.9300
C14 C15 1.3756(19)
C15 H15 0.9300
C15 C16 1.4010(19)
C22 C21 1.5090(19)
C22 C23 1.3469(19)
C25 H25 0.9300
C25 C26 1.344(2)
C18 H18 0.9800
C18 C23 1.5201(19)
C18 C19 1.5273(18)
C6 C5 1.390(2)
C6 C7 1.517(2)
C6 C1 1.395(2)
C21 H21 0.9800
C21 C20 1.538(2)
C9 C8 1.4945(18)
C26 C27 1.499(2)
C8 H8A 0.9700
C8 H8B 0.9700
C8 C7 1.5339(19)
C5 H5A 0.9300
C5 C4 1.389(2)
C20 H20 0.9800
C20 C19 1.5296(19)
C19 H19 0.9800
C27 H27A 0.9700
C27 H27B 0.9700
C27 C28 1.538(2)
C34 H34 0.9300
C34 C29 1.394(2)
C34 C33 1.383(2)
C29 C30 1.393(2)
C29 C28 1.511(2)
C30 H30 0.9300
C30 C31 1.388(2)
C28 H28A 0.9700
C28 H28B 0.9700
C7 H7A 0.9700
C7 H7B 0.9700
C1 H1 0.9300
C1 C2 1.387(2)
C4 H4A 0.9300
C4 C3 1.384(3)
C35 H35A 0.9600
C35 H35B 0.9600
C35 H35C 0.9600
C3 H3 0.9300
C3 C2 1.384(2)
C33 H33 0.9300
C33 C32 1.386(3)
C2 H2 0.9300
C31 H31 0.9300
C31 C32 1.386(3)
C32 H32 0.9300

loop_
_geom_torsion_atom_site_label_1
_geom_torsion_atom_site_label_2
_geom_torsion_atom_site_label_3
_geom_torsion_atom_site_label_4
_geom_torsion
O1 C13 C12 C17 -176.85(12)
O1 C13 C12 C11 9.12(19)
O1 C13 C14 C15 -177.36(12)
O1 C9 C8 C7 171.99(12)
O6 C22 C21 O5 61.08(14)
O6 C22 C21 C20 -171.11(10)
O6 C22 C23 C24 3.00(19)
O6 C22 C23 C18 -179.20(11)
O6 C26 C27 C28 143.40(12)
O3 C20 C19 O4 -172.93(10)
O3 C20 C19 C18 -53.83(15)
O5 C21 C20 O3 -150.70(10)
O5 C21 C20 C19 85.99(14)
O7 C24 C25 C26 -176.42(13)
O7 C24 C23 C22 175.00(12)
O7 C24 C23 C18 -2.85(18)
C13 O1 C9 C10 1.41(19)
C13 O1 C9 C8 -175.95(11)
C13 C12 C11 O2 164.62(13)
C13 C12 C11 C10 -10.41(18)
C13 C14 C15 C16 -3.7(2)
C10 C9 C8 C7 -5.2(2)
C24 C25 C26 O6 0.1(2)
C24 C25 C26 C27 -179.39(12)
C17 C12 C11 O2 -9.0(2)
C17 C12 C11 C10 175.94(12)
C17 C18 C23 C24 82.45(14)
C17 C18 C23 C22 -95.35(14)
C17 C18 C19 O4 -176.35(10)
C17 C18 C19 C20 64.31(13)
C12 C13 C14 C15 1.9(2)
C12 C17 C18 C23 -100.15(15)
C12 C17 C18 C19 140.84(13)
C12 C17 C16 O3 -175.32(12)
C12 C17 C16 C15 6.5(2)
C14 C13 C12 C17 3.9(2)
C14 C13 C12 C11 -170.11(12)
C14 C15 C16 O3 -178.92(12)
C14 C15 C16 C17 -0.6(2)
C22 O6 C26 C25 -2.14(18)
C22 O6 C26 C27 177.41(10)
C22 C21 C20 O3 81.61(13)
C22 C21 C20 C19 -41.70(14)
C25 C24 C23 C22 -4.73(18)
C25 C24 C23 C18 177.42(11)
C25 C26 C27 C28 -37.1(2)
C18 C17 C12 C13 168.55(12)
C18 C17 C12 C11 -17.8(2)
C18 C17 C16 O3 7.90(19)
C18 C17 C16 C15 -170.32(12)
C16 O3 C20 C21 -104.20(13)
C16 O3 C20 C19 19.27(17)
C16 C17 C12 C13 -7.95(19)
C16 C17 C12 C11 165.70(13)
C16 C17 C18 C23 76.42(14)
C16 C17 C18 C19 -42.59(15)
C6 C5 C4 C3 -0.2(2)
C6 C1 C2 C3 -0.7(2)
C21 C22 C23 C24 -174.85(12)
C21 C22 C23 C18 3.0(2)
C21 C20 C19 O4 -52.31(14)
C21 C20 C19 C18 66.78(14)
C9 O1 C13 C12 -4.38(19)
C9 O1 C13 C14 174.91(12)
C9 C10 C11 O2 -167.06(14)
C9 C10 C11 C12 8.10(19)
C9 C8 C7 C6 70.92(16)
C26 O6 C22 C21 178.64(11)
C26 O6 C22 C23 0.53(18)
C26 C27 C28 C29 -63.78(16)
C23 C24 C25 C26 3.29(19)
C23 C22 C21 O5 -120.85(14)
C23 C22 C21 C20 6.95(18)
C23 C18 C19 O4 65.52(14)
C23 C18 C19 C20 -53.81(14)
C5 C6 C7 C8 -132.19(14)
C5 C6 C1 C2 1.4(2)
C5 C4 C3 C2 1.0(2)
C11 C10 C9 O1 -3.7(2)
C11 C10 C9 C8 173.10(13)
C20 O3 C16 C17 4.89(19)
C20 O3 C16 C15 -176.78(12)
C19 C18 C23 C24 -160.69(11)
C19 C18 C23 C22 21.52(17)
C34 C29 C30 C31 0.0(2)
C34 C29 C28 C27 106.01(16)
C34 C33 C32 C31 -0.4(2)
C29 C34 C33 C32 0.2(2)
C29 C30 C31 C32 -0.1(2)
C30 C29 C28 C27 -74.79(17)
C30 C31 C32 C33 0.3(2)
C28 C29 C30 C31 -179.23(14)
C7 C6 C5 C4 -178.66(13)
C7 C6 C1 C2 179.08(13)
C1 C6 C5 C4 -1.0(2)
C1 C6 C7 C8 50.23(18)
C4 C3 C2 C1 -0.6(2)
C33 C34 C29 C30 -0.1(2)
C33 C34 C29 C28 179.16(14)
